data_1552628
loop_
_publ_author_name
'Inose, Kota'
'Tanaka, Kazuaki'
'Yamada, Takeshi'
'Koshino, Hiroyuki'
'Hashimoto, Masaru'

_publ_section_title
;
 Isolation of Peribysins O, P, and Q from Periconia macrospinosa KT3863
 and Configurational Reinvestigation of Peribysin E Diacetate from
 Periconia byssoides OUPS-N133.
;
_journal_issue 4
_journal_name_full 'Journal of natural products'
_journal_page_first 911
_journal_page_last 918
_journal_paper_doi 10.1021/acs.jnatprod.8b01001
_journal_volume 82
_journal_year 2019
_chemical_formula_sum 'C15 H22 O4'
_chemical_formula_weight 266.32
_space_group_crystal_system orthorhombic
_space_group_IT_number 19
_space_group_name_Hall 'P 2ac 2ab'
_space_group_name_H-M_alt 'P 21 21 21'
_atom_sites_solution_hydrogens geom
_audit_creation_method SHELXL-2017/1
_cell_angle_alpha 90
_cell_angle_beta 90
_cell_angle_gamma 90
_cell_formula_units_Z 4
_cell_length_a 6.8238(10)
_cell_length_b 11.3682(18)
_cell_length_c 17.660(3)
_cell_measurement_temperature 123(2)
_cell_volume 1370.0(4)
_computing_structure_refinement 'SHELXL-2017/1 (Sheldrick, 2017)'
_diffrn_ambient_temperature 123(2)
_diffrn_measured_fraction_theta_full 0.998
_diffrn_measured_fraction_theta_max 0.997
_diffrn_radiation_type MoK\a
_diffrn_radiation_wavelength 0.71075
_diffrn_reflns_av_R_equivalents 0.0760
_diffrn_reflns_av_unetI/netI 0.0624
_diffrn_reflns_Laue_measured_fraction_full 0.998
_diffrn_reflns_Laue_measured_fraction_max 0.997
_diffrn_reflns_limit_h_max 8
_diffrn_reflns_limit_h_min -8
_diffrn_reflns_limit_k_max 14
_diffrn_reflns_limit_k_min -14
_diffrn_reflns_limit_l_max 22
_diffrn_reflns_limit_l_min -22
_diffrn_reflns_number 13329
_diffrn_reflns_point_group_measured_fraction_full 0.999
_diffrn_reflns_point_group_measured_fraction_max 0.998
_diffrn_reflns_theta_full 25.242
_diffrn_reflns_theta_max 27.376
_diffrn_reflns_theta_min 3.201
_exptl_absorpt_coefficient_mu 0.092
_exptl_crystal_density_diffrn 1.291
_exptl_crystal_F_000 576
_exptl_crystal_size_max 0.230
_exptl_crystal_size_mid 0.200
_exptl_crystal_size_min 0.200
_refine_diff_density_max 0.284
_refine_diff_density_min -0.370
_refine_diff_density_rms 0.075
_refine_ls_abs_structure_details
;
 Flack x determined using 637 quotients [(I+)-(I-)]/[(I+)+(I-)]
 (Parsons, Flack and Wagner, Acta Cryst. B69 (2013) 249-259).
;
_refine_ls_abs_structure_Flack -0.1(7)
_refine_ls_extinction_method none
_refine_ls_goodness_of_fit_ref 1.081
_refine_ls_hydrogen_treatment constr
_refine_ls_matrix_type full
_refine_ls_number_parameters 176
_refine_ls_number_reflns 3101
_refine_ls_number_restraints 0
_refine_ls_restrained_S_all 1.081
_refine_ls_R_factor_all 0.0873
_refine_ls_R_factor_gt 0.0498
_refine_ls_shift/su_max 0.000
_refine_ls_shift/su_mean 0.000
_refine_ls_structure_factor_coef Fsqd
_refine_ls_weighting_details 'w=1/[\s^2^(Fo^2^)+(0.0675P)^2^+1.1161P] where P=(Fo^2^+2Fc^2^)/3'
_refine_ls_weighting_scheme calc
_refine_ls_wR_factor_gt 0.1106
_refine_ls_wR_factor_ref 0.1709
_reflns_Friedel_coverage 0.725
_reflns_Friedel_fraction_full 1.000
_reflns_Friedel_fraction_max 0.999
_reflns_number_gt 2140
_reflns_number_total 3101
_reflns_threshold_expression 'I > 2\s(I)'
_cod_data_source_file np8b01001_si_002.cif
_cod_data_source_block ydkr
_cod_database_code 1552628
_shelx_shelxl_version_number 2017/1
_shelx_space_group_comment
;
The symmetry employed for this shelxl refinement is uniquely defined
by the following loop, which should always be used as a source of
symmetry information in preference to the above space-group names.
They are only intended as comments.
;
_shelx_estimated_absorpt_t_min 0.979
_shelx_estimated_absorpt_t_max 0.982

loop_
_space_group_symop_operation_xyz
'x, y, z'
'-x+1/2, -y, z+1/2'
'x+1/2, -y+1/2, -z'
'-x, y+1/2, -z+1/2'

loop_
_atom_site_label
_atom_site_type_symbol
_atom_site_fract_x
_atom_site_fract_y
_atom_site_fract_z
_atom_site_U_iso_or_equiv
_atom_site_adp_type
_atom_site_occupancy
_atom_site_site_symmetry_order
_atom_site_calc_flag
_atom_site_refinement_flags_posn
_atom_site_refinement_flags_adp
C1 C 0.7539(7) 0.8937(4) 0.7052(2) 0.0310(10) Uani 1 1 d . .
H1 H 0.885877 0.917130 0.722920 0.037 Uiso 1 1 calc R U
H2 H 0.701439 0.958416 0.673661 0.037 Uiso 1 1 calc R U
C2 C 0.6206(8) 0.8761(4) 0.7736(2) 0.0363(12) Uani 1 1 d . .
H3 H 0.619761 0.948454 0.804773 0.044 Uiso 1 1 calc R U
H4 H 0.484946 0.861034 0.756225 0.044 Uiso 1 1 calc R U
C3 C 0.6912(8) 0.7728(4) 0.8214(2) 0.0347(11) Uani 1 1 d . .
H5 H 0.597531 0.759765 0.863347 0.042 Uiso 1 1 calc R U
H6 H 0.819785 0.792834 0.843904 0.042 Uiso 1 1 calc R U
C4 C 0.7115(7) 0.6589(4) 0.7757(2) 0.0275(10) Uani 1 1 d . .
H9 H 0.577466 0.638029 0.757078 0.033 Uiso 1 1 calc R U
C5 C 0.8425(6) 0.6760(4) 0.7045(2) 0.0257(9) Uani 1 1 d . .
C6 C 0.8351(6) 0.5651(4) 0.6564(2) 0.0266(9) Uani 1 1 d . .
H10 H 0.851706 0.489696 0.684900 0.032 Uiso 1 1 calc R U
C7 C 0.7243(6) 0.5555(4) 0.5854(2) 0.0246(9) Uani 1 1 d . .
C8 C 0.5972(6) 0.6564(4) 0.5595(2) 0.0240(9) Uani 1 1 d . .
C9 C 0.5803(7) 0.7585(4) 0.6155(2) 0.0277(10) Uani 1 1 d . .
H11 H 0.476261 0.739893 0.653596 0.033 Uiso 1 1 calc R U
C10 C 0.7717(7) 0.7820(4) 0.6565(2) 0.0266(10) Uani 1 1 d . .
H12 H 0.873784 0.797383 0.617091 0.032 Uiso 1 1 calc R U
C11 C 0.6361(7) 0.4473(4) 0.5522(2) 0.0290(10) Uani 1 1 d . .
C12 C 0.4360(7) 0.4843(4) 0.5250(3) 0.0320(11) Uani 1 1 d . .
H7 H 0.429777 0.482607 0.469041 0.038 Uiso 1 1 calc R U
H8 H 0.333833 0.431225 0.545431 0.038 Uiso 1 1 calc R U
C13 C 0.7240(8) 0.3448(4) 0.5452(3) 0.0406(12) Uani 1 1 d . .
H19 H 0.855263 0.335397 0.562104 0.049 Uiso 1 1 calc R U
H20 H 0.656215 0.280254 0.523298 0.049 Uiso 1 1 calc R U
C14 C 0.7754(8) 0.5608(4) 0.8288(3) 0.0347(11) Uani 1 1 d . .
H13 H 0.905429 0.578815 0.849236 0.052 Uiso 1 1 calc R U
H14 H 0.780607 0.486325 0.800855 0.052 Uiso 1 1 calc R U
H15 H 0.681228 0.553922 0.870452 0.052 Uiso 1 1 calc R U
C15 C 1.0594(7) 0.6939(4) 0.7254(3) 0.0334(11) Uani 1 1 d . .
H16 H 1.135260 0.709307 0.679340 0.050 Uiso 1 1 calc R U
H17 H 1.109466 0.622774 0.750118 0.050 Uiso 1 1 calc R U
H18 H 1.071553 0.760846 0.759994 0.050 Uiso 1 1 calc R U
O1 O 0.9343(4) 0.5701(3) 0.58417(17) 0.0304(7) Uani 1 1 d . .
O2 O 0.6660(5) 0.6947(3) 0.48802(16) 0.0299(7) Uani 1 1 d . .
H21 H 0.650967 0.767835 0.484320 0.045 Uiso 1 1 calc R U
O3 O 0.5274(5) 0.8632(3) 0.57571(18) 0.0366(8) Uani 1 1 d . .
H22 H 0.415253 0.855047 0.556800 0.055 Uiso 1 1 calc R U
O4 O 0.4082(4) 0.6026(3) 0.55280(17) 0.0294(7) Uani 1 1 d . .

loop_
_atom_site_aniso_label
_atom_site_aniso_U_11
_atom_site_aniso_U_22
_atom_site_aniso_U_33
_atom_site_aniso_U_23
_atom_site_aniso_U_13
_atom_site_aniso_U_12
C1 0.037(3) 0.026(2) 0.030(2) -0.0027(19) 0.001(2) -0.004(2)
C2 0.047(3) 0.032(3) 0.029(2) -0.007(2) -0.001(2) 0.004(2)
C3 0.044(3) 0.034(3) 0.026(2) -0.002(2) 0.007(2) 0.002(2)
C4 0.032(2) 0.028(2) 0.022(2) 0.0019(18) -0.0016(18) 0.0035(19)
C5 0.026(2) 0.026(2) 0.0248(19) 0.0003(18) -0.0009(18) 0.0027(19)
C6 0.026(2) 0.031(2) 0.0234(19) 0.0021(18) 0.0037(18) 0.005(2)
C7 0.020(2) 0.029(2) 0.024(2) 0.0018(19) -0.0015(17) -0.0016(18)
C8 0.024(2) 0.026(2) 0.0215(19) 0.0039(17) -0.0007(17) -0.0076(18)
C9 0.032(2) 0.026(2) 0.025(2) 0.0014(18) -0.003(2) -0.001(2)
C10 0.025(2) 0.030(3) 0.024(2) 0.0015(18) 0.0046(19) 0.0022(19)
C11 0.033(2) 0.028(2) 0.026(2) -0.0017(19) 0.0003(19) -0.003(2)
C12 0.038(3) 0.028(2) 0.030(2) -0.0020(19) -0.001(2) -0.005(2)
C13 0.047(3) 0.036(3) 0.038(3) -0.005(2) 0.001(2) 0.000(2)
C14 0.045(3) 0.030(3) 0.029(2) 0.001(2) 0.002(2) -0.001(2)
C15 0.029(2) 0.037(3) 0.034(2) 0.001(2) -0.006(2) -0.001(2)
O1 0.0227(15) 0.0419(19) 0.0266(15) -0.0003(15) 0.0026(13) 0.0020(15)
O2 0.0385(18) 0.0276(16) 0.0235(15) 0.0036(12) 0.0014(14) -0.0060(15)
O3 0.046(2) 0.0281(17) 0.0360(18) 0.0028(14) -0.0094(16) 0.0091(15)
O4 0.0272(15) 0.0277(16) 0.0334(15) -0.0024(14) -0.0012(14) -0.0044(13)

loop_
_atom_type_symbol
_atom_type_description
_atom_type_scat_dispersion_real
_atom_type_scat_dispersion_imag
_atom_type_scat_source
C C 0.0033 0.0016 'International Tables Vol C Tables 4.2.6.8 and 6.1.1.4'
H H 0.0000 0.0000 'International Tables Vol C Tables 4.2.6.8 and 6.1.1.4'
O O 0.0106 0.0060 'International Tables Vol C Tables 4.2.6.8 and 6.1.1.4'

loop_
_geom_angle_atom_site_label_1
_geom_angle_atom_site_label_2
_geom_angle_atom_site_label_3
_geom_angle
C2 C1 C10 112.4(4)
C3 C2 C1 110.5(4)
C2 C3 C4 112.8(4)
C14 C4 C3 108.7(3)
C14 C4 C5 115.2(4)
C3 C4 C5 111.8(4)
C6 C5 C15 106.0(4)
C6 C5 C10 109.1(3)
C15 C5 C10 109.2(4)
C6 C5 C4 109.2(4)
C15 C5 C4 112.1(4)
C10 C5 C4 111.1(3)
O1 C6 C7 59.4(3)
O1 C6 C5 116.4(4)
C7 C6 C5 123.7(4)
O1 C7 C6 59.5(3)
O1 C7 C11 119.4(4)
C6 C7 C11 127.2(4)
O1 C7 C8 118.6(4)
C6 C7 C8 119.9(4)
C11 C7 C8 106.0(3)
O2 C8 O4 110.9(3)
O2 C8 C7 108.3(3)
O4 C8 C7 102.6(3)
O2 C8 C9 111.7(3)
O4 C8 C9 108.0(4)
C7 C8 C9 115.1(3)
O3 C9 C10 107.8(4)
O3 C9 C8 109.4(3)
C10 C9 C8 112.1(4)
C9 C10 C1 110.1(4)
C9 C10 C5 113.1(4)
C1 C10 C5 111.1(4)
C13 C11 C7 125.7(4)
C13 C11 C12 129.1(4)
C7 C11 C12 105.1(4)
O4 C12 C11 105.7(4)
C7 O1 C6 61.1(3)
C8 O4 C12 107.9(3)

loop_
_geom_bond_atom_site_label_1
_geom_bond_atom_site_label_2
_geom_bond_distance
C1 C2 1.526(6)
C1 C10 1.539(6)
C2 C3 1.523(7)
C3 C4 1.533(6)
C4 C14 1.521(6)
C4 C5 1.554(6)
C5 C6 1.522(6)
C5 C15 1.538(6)
C5 C10 1.551(6)
C6 O1 1.445(5)
C6 C7 1.468(6)
C7 O1 1.443(5)
C7 C11 1.490(6)
C7 C8 1.509(6)
C8 O2 1.415(5)
C8 O4 1.432(5)
C8 C9 1.530(6)
C9 O3 1.429(5)
C9 C10 1.517(6)
C11 C13 1.316(7)
C11 C12 1.507(7)
C12 O4 1.444(5)

loop_
_geom_torsion_atom_site_label_1
_geom_torsion_atom_site_label_2
_geom_torsion_atom_site_label_3
_geom_torsion_atom_site_label_4
_geom_torsion
C10 C1 C2 C3 55.9(5)
C1 C2 C3 C4 -54.9(6)
C2 C3 C4 C14 -178.0(4)
C2 C3 C4 C5 53.7(5)
C14 C4 C5 C6 62.6(5)
C3 C4 C5 C6 -172.6(4)
C14 C4 C5 C15 -54.5(5)
C3 C4 C5 C15 70.2(5)
C14 C4 C5 C10 -177.0(4)
C3 C4 C5 C10 -52.2(5)
C15 C5 C6 O1 -64.8(4)
C10 C5 C6 O1 52.7(5)
C4 C5 C6 O1 174.3(3)
C15 C5 C6 C7 -134.1(4)
C10 C5 C6 C7 -16.7(5)
C4 C5 C6 C7 104.9(4)
C5 C6 C7 O1 103.1(4)
O1 C6 C7 C11 105.5(5)
C5 C6 C7 C11 -151.4(4)
O1 C6 C7 C8 -107.6(4)
C5 C6 C7 C8 -4.6(6)
O1 C7 C8 O2 50.6(5)
C6 C7 C8 O2 120.0(4)
C11 C7 C8 O2 -86.9(4)
O1 C7 C8 O4 168.0(3)
C6 C7 C8 O4 -122.7(4)
C11 C7 C8 O4 30.4(4)
O1 C7 C8 C9 -75.0(5)
C6 C7 C8 C9 -5.7(6)
C11 C7 C8 C9 147.4(4)
O2 C8 C9 O3 33.1(5)
O4 C8 C9 O3 -89.1(4)
C7 C8 C9 O3 157.1(4)
O2 C8 C9 C10 -86.4(4)
O4 C8 C9 C10 151.4(3)
C7 C8 C9 C10 37.5(5)
O3 C9 C10 C1 53.1(4)
C8 C9 C10 C1 173.6(3)
O3 C9 C10 C5 178.0(3)
C8 C9 C10 C5 -61.5(5)
C2 C1 C10 C9 70.5(5)
C2 C1 C10 C5 -55.7(5)
C6 C5 C10 C9 49.1(5)
C15 C5 C10 C9 164.4(4)
C4 C5 C10 C9 -71.4(5)
C6 C5 C10 C1 173.5(4)
C15 C5 C10 C1 -71.1(4)
C4 C5 C10 C1 53.0(5)
O1 C7 C11 C13 25.5(7)
C6 C7 C11 C13 -46.9(7)
C8 C7 C11 C13 162.7(5)
O1 C7 C11 C12 -150.9(4)
C6 C7 C11 C12 136.8(4)
C8 C7 C11 C12 -13.7(4)
C13 C11 C12 O4 175.8(5)
C7 C11 C12 O4 -8.0(4)
C11 C7 O1 C6 -118.3(4)
C8 C7 O1 C6 109.8(4)
C5 C6 O1 C7 -115.3(4)
O2 C8 O4 C12 79.0(4)
C7 C8 O4 C12 -36.4(4)
C9 C8 O4 C12 -158.3(3)
C11 C12 O4 C8 28.4(4)
